data_7204350
loop_
_publ_author_name
'Helliwell, Madeleine'
'Thomas, Eric J.'
'Townsend, Linda A.'

_publ_section_title
;
 Synthesis of chiral organotin reagents: synthesis of enantiomerically
 enriched bicyclo[2.2.1]hept-2-yl tin hydrides from camphor. X-Ray
 crystal structures of
 (dimethyl)[(1R,2S,4R)-1,7,7-trimethylbicyclo[2.2.1]hept-2-yl]tin
 chloride and
 methyl(phenyl)bis[(1R,2S,4R)-1,7,7-trimethylbicyclo[2.2.1]hept-2-yl]stannane
;
_journal_issue 10
_journal_name_full 'Journal of the Chemical Society, Perkin Transactions 1'
_journal_page_first 1286
_journal_paper_doi 10.1039/b200317c
_journal_year 2002
_chemical_formula_moiety 'C27 H42 Sn '
_chemical_formula_sum 'C27 H42 Sn'
_chemical_formula_weight 485.32
_space_group_IT_number 19
_symmetry_cell_setting orthorhombic
_symmetry_Int_Tables_number 19
_symmetry_space_group_name_Hall 'P 2ac 2ab'
_symmetry_space_group_name_H-M 'P 21 21 21'
_audit_creation_date 19101-12-11
_audit_creation_method 'by teXsan v1.7'
_audit_update_record ?
_cell_angle_alpha 90
_cell_angle_beta 90
_cell_angle_gamma 90
_cell_formula_units_Z 4
_cell_length_a 10.072(2)
_cell_length_b 25.978(3)
_cell_length_c 9.617(2)
_cell_measurement_reflns_used 19
_cell_measurement_temperature 296.2
_cell_measurement_theta_max 39.6
_cell_measurement_theta_min 31.8
_cell_volume 2516.3(8)
_computing_cell_refinement 'MSC/AFC Diffractometer Control'
_computing_data_collection 'MSC/AFC Diffractometer Control'
_computing_data_reduction 'teXsan (MSC, 1995)'
_computing_publication_material 'teXsan (MSC, 1995)'
_computing_structure_refinement 'teXsan (MSC, 1995)'
_computing_structure_solution
;
DIRDIF92 PATTY (Beurskens, 1992)
;
_diffrn_ambient_temperature 296.2
_diffrn_measurement_device 'Rigaku AFC5R'
_diffrn_measurement_method \w-2\q
_diffrn_orient_matrix_UB_11 -0.05250
_diffrn_orient_matrix_UB_12 0.01992
_diffrn_orient_matrix_UB_13 0.06994
_diffrn_orient_matrix_UB_21 -0.01805
_diffrn_orient_matrix_UB_22 -0.03246
_diffrn_orient_matrix_UB_23 0.05260
_diffrn_orient_matrix_UB_31 0.08231
_diffrn_orient_matrix_UB_32 0.00559
_diffrn_orient_matrix_UB_33 0.05615
_diffrn_radiation_detector 'scintillation counter'
_diffrn_radiation_monochromator graphite
_diffrn_radiation_source 'Rigaku rotating anode'
_diffrn_radiation_type 'Cu K\a'
_diffrn_radiation_wavelength 1.5418
_diffrn_reflns_av_R_equivalents 0.00000
_diffrn_reflns_av_sigmaI/netI 0.050
_diffrn_reflns_limit_h_max 12
_diffrn_reflns_limit_h_min 0
_diffrn_reflns_limit_k_max 33
_diffrn_reflns_limit_k_min 0
_diffrn_reflns_limit_l_max 12
_diffrn_reflns_limit_l_min 0
_diffrn_reflns_number 2769
_diffrn_reflns_reduction_process 'Lp corrections applied'
_diffrn_reflns_theta_max 79.19
_diffrn_reflns_theta_min 3.40
_diffrn_standards_decay_% -3.49
_diffrn_standards_interval_count 150
_diffrn_standards_number 3
_exptl_absorpt_coefficient_mu 8.301
_exptl_absorpt_correction_T_max 1.000
_exptl_absorpt_correction_T_min 0.651
_exptl_absorpt_correction_type
;
\y scans (North,Phillips & Matthews, 1968)
;
_exptl_crystal_colour colourless
_exptl_crystal_density_diffrn 1.281
_exptl_crystal_density_meas ?
_exptl_crystal_description tabular
_exptl_crystal_F_000 1016.00
_exptl_crystal_size_max 0.25
_exptl_crystal_size_mid 0.20
_exptl_crystal_size_min 0.12
_refine_diff_density_max 0.46
_refine_diff_density_min -0.64
_refine_ls_abs_structure_Flack 0.019(5)
_refine_ls_extinction_coef 0.00000016(4)
_refine_ls_extinction_expression 'equ(3) Acta Cryst.(1968) A24, p213.'
_refine_ls_extinction_method 'Zachariasen (1967)'
_refine_ls_goodness_of_fit_all 2.086
_refine_ls_goodness_of_fit_obs 2.149
_refine_ls_hydrogen_treatment noref
_refine_ls_matrix_type full
_refine_ls_number_constraints 0
_refine_ls_number_parameters 254
_refine_ls_number_reflns 2438
_refine_ls_number_restraints 0
_refine_ls_R_factor_all 0.0472
_refine_ls_R_factor_obs 0.0358
_refine_ls_shift/esd_max 0.0000
_refine_ls_shift/esd_mean 0.2580
_refine_ls_structure_factor_coef F
_refine_ls_weighting_details 'w = 1/[\s^2^(Fo) + 0.00000|Fo|^2^]'
_refine_ls_weighting_scheme calc
_refine_ls_wR_factor_all 0.0292
_refine_ls_wR_factor_obs 0.0282
_reflns_number_observed 2438
_reflns_number_total 2769
_reflns_observed_criterion >2.00\s(I)
_cod_data_source_file b200317c.txt
_cod_data_source_block s658
_cod_depositor_comments
;
 Correcting the data name order in the GEOM_TORSION loop.

 Antanas Vaitkus,
 2018-08-08

The following automatic conversions were performed:

'_refine_ls_weighting_scheme' value 'w = 1/[\s^2^(Fo) +
0.00000|Fo|^2^]' was changed to 'calc'. New tag
'_refine_ls_weighting_details' was created. The value of the new tag
was set to 'w = 1/[\s^2^(Fo) + 0.00000|Fo|^2^]'.

Automatic conversion script
Id: cif_fix_values 3143 2015-03-26 13:38:13Z robertas 
;
_cod_original_cell_volume 2516.2(6)
_cod_original_sg_symbol_H-M 'P 21 21 21 '
_cod_original_formula_sum 'C27 H42 Sn '
_cod_database_code 7204350

loop_
_symmetry_equiv_pos_as_xyz
'   +x,   +y,   +z'
'1/2-x,   -y,1/2+z'
'1/2+x,1/2-y,   -z'
'   -x,1/2+y,1/2-z'

loop_
_atom_site_aniso_label
_atom_site_aniso_U_11
_atom_site_aniso_U_22
_atom_site_aniso_U_33
_atom_site_aniso_U_12
_atom_site_aniso_U_13
_atom_site_aniso_U_23
Sn(1) 0.0456(2) 0.0363(1) 0.0462(1) 0.0000(2) 0.0006(2) 0.0056(2)
C(1) 0.054(3) 0.051(2) 0.037(2) -0.002(3) 0.005(2) -0.007(2)
C(2) 0.054(3) 0.071(3) 0.059(3) 0.003(3) 0.009(3) 0.006(2)
C(3) 0.055(3) 0.094(4) 0.092(5) -0.004(3) -0.015(4) -0.045(4)
C(4) 0.109(6) 0.077(3) 0.112(4) -0.025(4) 0.027(5) -0.051(4)
C(5) 0.077(4) 0.052(3) 0.103(4) -0.005(2) 0.015(4) 0.014(3)
C(6) 0.066(4) 0.063(3) 0.063(3) 0.005(3) 0.011(3) 0.021(3)
C(7) 0.070(3) 0.052(3) 0.077(3) -0.015(3) 0.017(4) 0.000(3)
C(8) 0.089(5) 0.081(5) 0.108(5) 0.037(4) 0.010(5) 0.022(4)
C(9) 0.122(5) 0.104(5) 0.068(4) -0.048(5) 0.033(5) -0.005(4)
C(10) 0.072(4) 0.105(5) 0.142(6) -0.035(4) 0.022(5) -0.004(5)
C(11) 0.061(3) 0.045(2) 0.053(3) -0.005(2) 0.017(3) -0.011(2)
C(12) 0.072(4) 0.057(3) 0.050(3) 0.001(2) 0.014(3) -0.005(3)
C(13) 0.081(4) 0.055(4) 0.071(4) -0.012(3) 0.026(3) 0.005(3)
C(14) 0.066(4) 0.081(4) 0.119(6) -0.009(3) 0.007(4) 0.006(4)
C(15) 0.077(4) 0.067(3) 0.080(4) 0.014(3) 0.016(3) 0.004(4)
C(16) 0.091(4) 0.050(3) 0.067(4) 0.023(3) 0.014(3) 0.012(3)
C(17) 0.088(5) 0.057(3) 0.073(3) 0.006(3) 0.019(3) -0.013(3)
C(18) 0.108(6) 0.141(6) 0.059(4) 0.019(5) -0.030(4) -0.003(4)
C(19) 0.123(6) 0.066(4) 0.136(6) -0.026(4) 0.040(6) -0.038(5)
C(20) 0.123(6) 0.103(5) 0.081(4) 0.017(5) 0.048(4) -0.010(4)
C(21) 0.041(3) 0.049(2) 0.045(3) 0.001(2) 0.010(2) -0.011(2)
C(22) 0.075(4) 0.057(3) 0.060(3) -0.016(3) 0.001(3) 0.009(3)
C(23) 0.087(5) 0.075(4) 0.076(4) -0.040(4) -0.005(3) 0.001(3)
C(24) 0.062(4) 0.073(3) 0.072(3) -0.019(3) -0.003(3) -0.023(3)
C(25) 0.055(3) 0.073(3) 0.055(4) 0.006(3) -0.005(3) -0.004(3)
C(26) 0.056(3) 0.048(3) 0.056(3) -0.001(3) -0.002(2) 0.002(2)
C(27) 0.080(4) 0.053(3) 0.092(4) 0.025(3) -0.007(4) 0.031(3)

loop_
_atom_site_label
_atom_site_fract_x
_atom_site_fract_y
_atom_site_fract_z
_atom_site_U_iso_or_equiv
_atom_site_occupancy
_atom_site_refinement_flags
_atom_site_thermal_displace_type
_atom_site_calc_flag
_atom_site_calc_attached_atom
Sn(1) 0.19295(3) 0.08335(1) 0.17829(3) 0.04270(7) 1.000 . Uani d ?
C(1) 0.3248(5) 0.1122(2) 0.0198(4) 0.048(1) 1.000 . Uani d ?
C(2) 0.4744(5) 0.1196(2) 0.0512(6) 0.061(1) 1.000 . Uani d ?
C(3) 0.4863(5) 0.1535(2) 0.1849(7) 0.080(2) 1.000 . Uani d ?
C(4) 0.4422(7) 0.2073(2) 0.1276(7) 0.099(2) 1.000 . Uani d ?
C(5) 0.4113(6) 0.1974(2) -0.0246(7) 0.077(2) 1.000 . Uani d ?
C(6) 0.2838(6) 0.1681(2) -0.0342(5) 0.064(2) 1.000 . Uani d ?
C(7) 0.5197(6) 0.1567(2) -0.0649(6) 0.067(2) 1.000 . Uani d ?
C(8) 0.5457(6) 0.0695(2) 0.0618(7) 0.093(2) 1.000 . Uani d ?
C(9) 0.5066(7) 0.1358(2) -0.2087(6) 0.098(2) 1.000 . Uani d ?
C(10) 0.6617(6) 0.1775(2) -0.0464(7) 0.106(3) 1.000 . Uani d ?
C(11) 0.1231(5) 0.1475(2) 0.3062(6) 0.053(1) 1.000 . Uani d ?
C(12) 0.0675(6) 0.1343(2) 0.4535(5) 0.060(2) 1.000 . Uani d ?
C(13) -0.0423(6) 0.0933(2) 0.4354(6) 0.069(2) 1.000 . Uani d ?
C(14) -0.1558(5) 0.1249(2) 0.3610(7) 0.089(2) 1.000 . Uani d ?
C(15) -0.0963(6) 0.1788(2) 0.3521(6) 0.075(2) 1.000 . Uani d ?
C(16) 0.0063(7) 0.1769(2) 0.2377(6) 0.070(2) 1.000 . Uani d ?
C(17) -0.0139(6) 0.1829(2) 0.4858(6) 0.073(2) 1.000 . Uani d ?
C(18) 0.1721(7) 0.1194(2) 0.5549(6) 0.103(3) 1.000 . Uani d ?
C(19) 0.0673(7) 0.2328(2) 0.4947(8) 0.108(3) 1.000 . Uani d ?
C(20) -0.1001(7) 0.1797(2) 0.6176(6) 0.102(3) 1.000 . Uani d ?
C(21) 0.0307(5) 0.0505(2) 0.0632(5) 0.045(1) 1.000 . Uani d ?
C(22) -0.0250(6) 0.0033(2) 0.1011(5) 0.064(2) 1.000 . Uani d ?
C(23) -0.1209(6) -0.0200(2) 0.0236(6) 0.079(2) 1.000 . Uani d ?
C(24) -0.1670(6) 0.0017(2) -0.0970(6) 0.069(2) 1.000 . Uani d ?
C(25) -0.1142(5) 0.0485(2) -0.1363(5) 0.061(2) 1.000 . Uani d ?
C(26) -0.0181(5) 0.0719(2) -0.0569(5) 0.053(2) 1.000 . Uani d ?
C(27) 0.2736(5) 0.0198(2) 0.2951(6) 0.075(2) 1.000 . Uani d ?
H(1) 0.3185 0.0894 -0.0573 0.057 1.000 . Uiso c ?
H(3a) 0.4284 0.1417 0.2562 0.096 1.000 . Uiso c ?
H(3b) 0.5747 0.1543 0.2189 0.096 1.000 . Uiso c ?
H(4a) 0.3657 0.2194 0.1752 0.120 1.000 . Uiso c ?
H(4b) 0.5118 0.2317 0.1368 0.120 1.000 . Uiso c ?
H(5) 0.4133 0.2275 -0.0805 0.093 1.000 . Uiso c ?
H(6a) 0.2526 0.1669 -0.1275 0.077 1.000 . Uiso c ?
H(6b) 0.2175 0.1830 0.0234 0.077 1.000 . Uiso c ?
H(8a) 0.5065 0.0493 0.1332 0.112 1.000 . Uiso c ?
H(8b) 0.5396 0.0517 -0.0242 0.112 1.000 . Uiso c ?
H(8c) 0.6364 0.0756 0.0835 0.112 1.000 . Uiso c ?
H(9a) 0.4195 0.1224 -0.2213 0.118 1.000 . Uiso c ?
H(9b) 0.5217 0.1625 -0.2744 0.118 1.000 . Uiso c ?
H(9c) 0.5697 0.1091 -0.2224 0.118 1.000 . Uiso c ?
H(10a) 0.7238 0.1506 -0.0617 0.128 1.000 . Uiso c ?
H(10b) 0.6773 0.2045 -0.1112 0.128 1.000 . Uiso c ?
H(10c) 0.6722 0.1905 0.0455 0.128 1.000 . Uiso c ?
H(11) 0.1947 0.1709 0.3176 0.064 1.000 . Uiso c ?
H(13b) -0.0711 0.0805 0.5228 0.083 1.000 . Uiso c ?
H(13a) -0.0127 0.0656 0.3791 0.083 1.000 . Uiso c ?
H(14b) -0.2351 0.1249 0.4145 0.107 1.000 . Uiso c ?
H(14a) -0.1740 0.1115 0.2710 0.107 1.000 . Uiso c ?
H(15) -0.1603 0.2054 0.3411 0.091 1.000 . Uiso c ?
H(16b) -0.0265 0.1589 0.1590 0.084 1.000 . Uiso c ?
H(16a) 0.0325 0.2106 0.2110 0.084 1.000 . Uiso c ?
H(18a) 0.1322 0.1102 0.6407 0.124 1.000 . Uiso c ?
H(18b) 0.2211 0.0911 0.5196 0.124 1.000 . Uiso c ?
H(18c) 0.2306 0.1478 0.5691 0.124 1.000 . Uiso c ?
H(19a) 0.1239 0.2313 0.5739 0.131 1.000 . Uiso c ?
H(19b) 0.1195 0.2364 0.4132 0.131 1.000 . Uiso c ?
H(19c) 0.0090 0.2613 0.5033 0.131 1.000 . Uiso c ?
H(20a) -0.1555 0.2092 0.6234 0.123 1.000 . Uiso c ?
H(20b) -0.1538 0.1496 0.6138 0.123 1.000 . Uiso c ?
H(20c) -0.0445 0.1781 0.6974 0.123 1.000 . Uiso c ?
H(22) 0.0049 -0.0131 0.1837 0.077 1.000 . Uiso c ?
H(23) -0.1566 -0.0520 0.0537 0.096 1.000 . Uiso c ?
H(24) -0.2327 -0.0150 -0.1516 0.083 1.000 . Uiso c ?
H(25) -0.1448 0.0647 -0.2189 0.074 1.000 . Uiso c ?
H(26) 0.0159 0.1042 -0.0863 0.064 1.000 . Uiso c ?
H(27a) 0.2070 0.0061 0.3544 0.091 1.000 . Uiso c ?
H(27b) 0.3032 -0.0062 0.2329 0.091 1.000 . Uiso c ?
H(27c) 0.3464 0.0315 0.3496 0.091 1.000 . Uiso c ?

loop_
_atom_type_symbol
_atom_type_oxidation_number
_atom_type_number_in_cell
_atom_type_scat_dispersion_real
_atom_type_scat_dispersion_imag
_atom_type_scat_source
C 0 108 0.018 0.009
;International Tables for Crystallography
(1992, Vol. C, Tables 4.2.6.8 and 6.1.1.1)
;
H 0 168 0.000 0.000
;International Tables for Crystallography
(1992, Vol. C, Table 6.1.1.2)
;
Sn 0 4 0.026 5.459
;International Tables for Crystallography
(1992, Vol. C, Tables 4.2.6.8 and 6.1.1.1)
;

loop_
_geom_angle_atom_site_label_1
_geom_angle_atom_site_label_2
_geom_angle_atom_site_label_3
_geom_angle
_geom_angle_site_symmetry_1
_geom_angle_site_symmetry_2
_geom_angle_site_symmetry_3
_geom_angle_publ_flag
C(1) Sn(1) C(11) 109.3(2) . . . yes
C(1) Sn(1) C(21) 104.0(3) . . . yes
C(1) Sn(1) C(27) 113.7(3) . . . yes
C(11) Sn(1) C(21) 110.3(3) . . . yes
C(11) Sn(1) C(27) 114.3(3) . . . yes
C(21) Sn(1) C(27) 104.5(3) . . . yes
Sn(1) C(1) C(2) 120.3(4) . . . yes
Sn(1) C(1) C(6) 112.8(5) . . . yes
Sn(1) C(1) H(1) 107.1 . . . no
C(2) C(1) C(6) 101.6(6) . . . yes
C(2) C(1) H(1) 107.1 . . . no
C(6) C(1) H(1) 107.1 . . . no
C(1) C(2) C(3) 107.8(6) . . . yes
C(1) C(2) C(7) 102.9(6) . . . yes
C(1) C(2) C(8) 111.9(7) . . . yes
C(3) C(2) C(7) 102.8(7) . . . yes
C(3) C(2) C(8) 113.5(6) . . . yes
C(7) C(2) C(8) 116.9(6) . . . yes
C(2) C(3) C(4) 101.0(7) . . . yes
C(2) C(3) H(3a) 111.5 . . . no
C(2) C(3) H(3b) 111.6 . . . no
C(4) C(3) H(3a) 111.5 . . . no
C(4) C(3) H(3b) 111.6 . . . no
H(3a) C(3) H(3b) 109.5 . . . no
C(3) C(4) C(5) 104.3(7) . . . yes
C(3) C(4) H(4a) 110.9 . . . no
C(3) C(4) H(4b) 110.8 . . . no
C(5) C(4) H(4a) 110.8 . . . no
C(5) C(4) H(4b) 110.8 . . . no
H(4a) C(4) H(4b) 109.3 . . . no
C(4) C(5) C(6) 108.8(8) . . . yes
C(4) C(5) C(7) 102.1(8) . . . yes
C(4) C(5) H(5) 113.7 . . . no
C(6) C(5) C(7) 103.9(7) . . . yes
C(6) C(5) H(5) 113.7 . . . no
C(7) C(5) H(5) 113.6 . . . no
C(1) C(6) C(5) 102.7(6) . . . yes
C(1) C(6) H(6a) 111.2 . . . no
C(1) C(6) H(6b) 111.2 . . . no
C(5) C(6) H(6a) 111.1 . . . no
C(5) C(6) H(6b) 111.2 . . . no
H(6a) C(6) H(6b) 109.4 . . . no
C(2) C(7) C(5) 92.1(6) . . . yes
C(2) C(7) C(9) 114.6(7) . . . yes
C(2) C(7) C(10) 114.2(8) . . . yes
C(5) C(7) C(9) 114.4(9) . . . yes
C(5) C(7) C(10) 112.5(7) . . . yes
C(9) C(7) C(10) 108.5(8) . . . yes
C(2) C(8) H(8a) 109.4 . . . no
C(2) C(8) H(8b) 109.6 . . . no
C(2) C(8) H(8c) 109.5 . . . no
H(8a) C(8) H(8b) 109.5 . . . no
H(8a) C(8) H(8c) 109.4 . . . no
H(8b) C(8) H(8c) 109.6 . . . no
C(7) C(9) H(9a) 109.5 . . . no
C(7) C(9) H(9b) 109.5 . . . no
C(7) C(9) H(9c) 109.6 . . . no
H(9a) C(9) H(9b) 109.3 . . . no
H(9a) C(9) H(9c) 109.5 . . . no
H(9b) C(9) H(9c) 109.4 . . . no
C(7) C(10) H(10a) 109.6 . . . no
C(7) C(10) H(10b) 109.7 . . . no
C(7) C(10) H(10c) 109.6 . . . no
H(10a) C(10) H(10b) 109.4 . . . no
H(10a) C(10) H(10c) 109.3 . . . no
H(10b) C(10) H(10c) 109.3 . . . no
Sn(1) C(11) C(12) 117.3(5) . . . yes
Sn(1) C(11) C(16) 112.4(5) . . . yes
Sn(1) C(11) H(11) 108.0 . . . no
C(12) C(11) C(16) 102.8(6) . . . yes
C(12) C(11) H(11) 108.0 . . . no
C(16) C(11) H(11) 108.0 . . . no
C(11) C(12) C(13) 107.9(6) . . . yes
C(11) C(12) C(17) 101.2(6) . . . yes
C(11) C(12) C(18) 113.5(7) . . . yes
C(13) C(12) C(17) 102.0(7) . . . yes
C(13) C(12) C(18) 113.7(7) . . . yes
C(17) C(12) C(18) 117.2(7) . . . yes
C(12) C(13) C(14) 102.2(6) . . . yes
C(12) C(13) H(13b) 111.2 . . . no
C(12) C(13) H(13a) 111.2 . . . no
C(14) C(13) H(13b) 111.3 . . . no
C(14) C(13) H(13a) 111.3 . . . no
H(13b) C(13) H(13a) 109.6 . . . no
C(13) C(14) C(15) 102.6(7) . . . yes
C(13) C(14) H(14b) 111.3 . . . no
C(13) C(14) H(14a) 111.3 . . . no
C(15) C(14) H(14b) 111.0 . . . no
C(15) C(14) H(14a) 111.1 . . . no
H(14b) C(14) H(14a) 109.4 . . . no
C(14) C(15) C(16) 106.2(7) . . . yes
C(14) C(15) C(17) 103.3(8) . . . yes
C(14) C(15) H(15) 114.1 . . . no
C(16) C(15) C(17) 104.0(7) . . . yes
C(16) C(15) H(15) 114.0 . . . no
C(17) C(15) H(15) 114.1 . . . no
C(11) C(16) C(15) 103.1(6) . . . yes
C(11) C(16) H(16b) 111.1 . . . no
C(11) C(16) H(16a) 111.1 . . . no
C(15) C(16) H(16b) 111.0 . . . no
C(15) C(16) H(16a) 111.0 . . . no
H(16b) C(16) H(16a) 109.5 . . . no
C(12) C(17) C(15) 93.5(6) . . . yes
C(12) C(17) C(19) 114.9(8) . . . yes
C(12) C(17) C(20) 115.0(8) . . . yes
C(15) C(17) C(19) 113.2(8) . . . yes
C(15) C(17) C(20) 112.4(8) . . . yes
C(19) C(17) C(20) 107.5(8) . . . yes
C(12) C(18) H(18a) 109.6 . . . no
C(12) C(18) H(18b) 109.5 . . . no
C(12) C(18) H(18c) 109.4 . . . no
H(18a) C(18) H(18b) 109.6 . . . no
H(18a) C(18) H(18c) 109.4 . . . no
H(18b) C(18) H(18c) 109.2 . . . no
C(17) C(19) H(19a) 109.4 . . . no
C(17) C(19) H(19b) 109.5 . . . no
C(17) C(19) H(19c) 109.5 . . . no
H(19a) C(19) H(19b) 109.4 . . . no
H(19a) C(19) H(19c) 109.4 . . . no
H(19b) C(19) H(19c) 109.6 . . . no
C(17) C(20) H(20a) 109.6 . . . no
C(17) C(20) H(20b) 109.6 . . . no
C(17) C(20) H(20c) 109.6 . . . no
H(20a) C(20) H(20b) 109.4 . . . no
H(20a) C(20) H(20c) 109.4 . . . no
H(20b) C(20) H(20c) 109.3 . . . no
Sn(1) C(21) C(22) 121.3(6) . . . yes
Sn(1) C(21) C(26) 123.0(6) . . . yes
C(22) C(21) C(26) 115.5(7) . . . yes
C(21) C(22) C(23) 122.2(8) . . . yes
C(21) C(22) H(22) 118.9 . . . no
C(23) C(22) H(22) 118.9 . . . no
C(22) C(23) C(24) 121.3(8) . . . yes
C(22) C(23) H(23) 119.3 . . . no
C(24) C(23) H(23) 119.3 . . . no
C(23) C(24) C(25) 117.7(8) . . . yes
C(23) C(24) H(24) 121.1 . . . no
C(25) C(24) H(24) 121.2 . . . no
C(24) C(25) C(26) 120.6(7) . . . yes
C(24) C(25) H(25) 119.7 . . . no
C(26) C(25) H(25) 119.8 . . . no
C(21) C(26) C(25) 122.7(7) . . . yes
C(21) C(26) H(26) 118.6 . . . no
C(25) C(26) H(26) 118.7 . . . no
Sn(1) C(27) H(27a) 109.5 . . . no
Sn(1) C(27) H(27b) 109.5 . . . no
Sn(1) C(27) H(27c) 109.5 . . . no
H(27a) C(27) H(27b) 109.5 . . . no
H(27a) C(27) H(27c) 109.4 . . . no
H(27b) C(27) H(27c) 109.4 . . . no

loop_
_geom_bond_atom_site_label_1
_geom_bond_atom_site_label_2
_geom_bond_distance
_geom_bond_site_symmetry_1
_geom_bond_site_symmetry_2
_geom_bond_publ_flag
Sn(1) C(1) 2.156(7) . . yes
Sn(1) C(11) 2.187(7) . . yes
Sn(1) C(21) 2.150(7) . . yes
Sn(1) C(27) 2.156(6) . . yes
C(1) C(2) 1.549(10) . . yes
C(1) C(6) 1.598(9) . . yes
C(1) H(1) 0.95 . . no
C(2) C(3) 1.56(1) . . yes
C(2) C(7) 1.54(1) . . yes
C(2) C(8) 1.49(1) . . yes
C(3) C(4) 1.57(1) . . yes
C(3) H(3a) 0.95 . . no
C(3) H(3b) 0.95 . . no
C(4) C(5) 1.52(1) . . yes
C(4) H(4a) 0.95 . . no
C(4) H(4b) 0.95 . . no
C(5) C(6) 1.50(1) . . yes
C(5) C(7) 1.57(1) . . yes
C(5) H(5) 0.95 . . no
C(6) H(6a) 0.95 . . no
C(6) H(6b) 0.95 . . no
C(7) C(9) 1.49(1) . . yes
C(7) C(10) 1.54(1) . . yes
C(8) H(8a) 0.95 . . no
C(8) H(8b) 0.95 . . no
C(8) H(8c) 0.95 . . no
C(9) H(9a) 0.95 . . no
C(9) H(9b) 0.95 . . no
C(9) H(9c) 0.95 . . no
C(10) H(10a) 0.95 . . no
C(10) H(10b) 0.95 . . no
C(10) H(10c) 0.95 . . no
C(11) C(12) 1.561(10) . . yes
C(11) C(16) 1.55(1) . . yes
C(11) H(11) 0.95 . . no
C(12) C(13) 1.544(10) . . yes
C(12) C(17) 1.54(1) . . yes
C(12) C(18) 1.49(1) . . yes
C(13) C(14) 1.58(1) . . yes
C(13) H(13b) 0.95 . . no
C(13) H(13a) 0.95 . . no
C(14) C(15) 1.53(1) . . yes
C(14) H(14b) 0.95 . . no
C(14) H(14a) 0.95 . . no
C(15) C(16) 1.51(1) . . yes
C(15) C(17) 1.53(1) . . yes
C(15) H(15) 0.95 . . no
C(16) H(16b) 0.95 . . no
C(16) H(16a) 0.95 . . no
C(17) C(19) 1.53(1) . . yes
C(17) C(20) 1.54(1) . . yes
C(18) H(18a) 0.95 . . no
C(18) H(18b) 0.95 . . no
C(18) H(18c) 0.95 . . no
C(19) H(19a) 0.95 . . no
C(19) H(19b) 0.95 . . no
C(19) H(19c) 0.95 . . no
C(20) H(20a) 0.95 . . no
C(20) H(20b) 0.95 . . no
C(20) H(20c) 0.95 . . no
C(21) C(22) 1.397(9) . . yes
C(21) C(26) 1.372(9) . . yes
C(22) C(23) 1.36(1) . . yes
C(22) H(22) 0.95 . . no
C(23) C(24) 1.37(1) . . yes
C(23) H(23) 0.95 . . no
C(24) C(25) 1.379(10) . . yes
C(24) H(24) 0.95 . . no
C(25) C(26) 1.375(9) . . yes
C(25) H(25) 0.95 . . no
C(26) H(26) 0.95 . . no
C(27) H(27a) 0.95 . . no
C(27) H(27b) 0.95 . . no
C(27) H(27c) 0.95 . . no

loop_
_geom_contact_atom_site_label_1
_geom_contact_atom_site_label_2
_geom_contact_distance
_geom_contact_site_symmetry_1
_geom_contact_site_symmetry_2
_geom_contact_publ_flag
? ? ? ? ? ?

loop_
_geom_torsion_atom_site_label_1
_geom_torsion_atom_site_label_2
_geom_torsion_atom_site_label_3
_geom_torsion_atom_site_label_4
_geom_torsion_site_symmetry_1
_geom_torsion_site_symmetry_2
_geom_torsion_site_symmetry_3
_geom_torsion_site_symmetry_4
_geom_torsion
_geom_torsion_publ_flag
Sn(1) C(1) C(2) C(3) . . . . -53.2(8) no
Sn(1) C(1) C(2) C(7) . . . . -161.3(4) no
Sn(1) C(1) C(2) C(8) . . . . 72.3(6) no
Sn(1) C(1) C(6) C(5) . . . . 129.9(6) no
Sn(1) C(11) C(12) C(13) . . . . -53.9(8) no
Sn(1) C(11) C(12) C(17) . . . . -160.5(5) no
Sn(1) C(11) C(12) C(18) . . . . 73.0(8) no
Sn(1) C(11) C(16) C(15) . . . . 129.1(6) no
Sn(1) C(21) C(22) C(23) . . . . -174.9(7) no
Sn(1) C(21) C(26) C(25) . . . . 174.3(6) no
C(1) Sn(1) C(11) C(12) . . . . -159.8(5) no
C(1) Sn(1) C(11) C(16) . . . . 81.4(6) no
C(1) Sn(1) C(21) C(22) . . . . 137.5(6) no
C(1) Sn(1) C(21) C(26) . . . . -37.4(6) no
C(1) C(2) C(3) C(4) . . . . -71.8(8) no
C(1) C(2) C(7) C(5) . . . . 55.4(7) no
C(1) C(2) C(7) C(9) . . . . -62.7(9) no
C(1) C(2) C(7) C(10) . . . . 171.2(7) no
C(1) C(6) C(5) C(4) . . . . -72.1(9) no
C(1) C(6) C(5) C(7) . . . . 36.1(9) no
C(2) C(1) Sn(1) C(11) . . . . 85.9(6) no
C(2) C(1) Sn(1) C(21) . . . . -156.3(5) no
C(2) C(1) Sn(1) C(27) . . . . -43.2(6) no
C(2) C(1) C(6) C(5) . . . . -0.3(7) no
C(2) C(3) C(4) C(5) . . . . 0.4(10) no
C(2) C(7) C(5) C(4) . . . . 56.5(7) no
C(2) C(7) C(5) C(6) . . . . -56.5(8) no
C(3) C(2) C(1) C(6) . . . . 72.1(7) no
C(3) C(2) C(7) C(5) . . . . -56.5(7) no
C(3) C(2) C(7) C(9) . . . . -174.7(8) no
C(3) C(2) C(7) C(10) . . . . 59.3(9) no
C(3) C(4) C(5) C(6) . . . . 73.1(9) no
C(3) C(4) C(5) C(7) . . . . -36.4(9) no
C(4) C(3) C(2) C(7) . . . . 36.5(8) no
C(4) C(3) C(2) C(8) . . . . 163.7(7) no
C(4) C(5) C(7) C(9) . . . . 174.8(7) no
C(4) C(5) C(7) C(10) . . . . -60.8(10) no
C(5) C(7) C(2) C(8) . . . . 178.4(7) no
C(6) C(1) Sn(1) C(11) . . . . -34.0(6) no
C(6) C(1) Sn(1) C(21) . . . . 83.8(5) no
C(6) C(1) Sn(1) C(27) . . . . -163.1(5) no
C(6) C(1) C(2) C(7) . . . . -36.0(7) no
C(6) C(1) C(2) C(8) . . . . -162.4(5) no
C(6) C(5) C(7) C(9) . . . . 61.7(9) no
C(6) C(5) C(7) C(10) . . . . -173.9(8) no
C(8) C(2) C(7) C(9) . . . . 60(1) no
C(8) C(2) C(7) C(10) . . . . -65.7(10) no
C(11) Sn(1) C(21) C(22) . . . . -105.3(6) no
C(11) Sn(1) C(21) C(26) . . . . 79.8(6) no
C(11) C(12) C(13) C(14) . . . . -69.2(8) no
C(11) C(12) C(17) C(15) . . . . 54.9(7) no
C(11) C(12) C(17) C(19) . . . . -62.7(10) no
C(11) C(12) C(17) C(20) . . . . 171.6(7) no
C(11) C(16) C(15) C(14) . . . . -75.0(9) no
C(11) C(16) C(15) C(17) . . . . 33.6(8) no
C(12) C(11) Sn(1) C(21) . . . . 86.4(6) no
C(12) C(11) Sn(1) C(27) . . . . -31.0(6) no
C(12) C(11) C(16) C(15) . . . . 2.1(8) no
C(12) C(13) C(14) C(15) . . . . -1.8(9) no
C(12) C(17) C(15) C(14) . . . . 55.7(8) no
C(12) C(17) C(15) C(16) . . . . -55.1(8) no
C(13) C(12) C(11) C(16) . . . . 69.9(7) no
C(13) C(12) C(17) C(15) . . . . -56.3(7) no
C(13) C(12) C(17) C(19) . . . . -173.9(8) no
C(13) C(12) C(17) C(20) . . . . 60.5(10) no
C(13) C(14) C(15) C(16) . . . . 75.0(9) no
C(13) C(14) C(15) C(17) . . . . -34.2(9) no
C(14) C(13) C(12) C(17) . . . . 36.9(8) no
C(14) C(13) C(12) C(18) . . . . 164.1(7) no
C(14) C(15) C(17) C(19) . . . . 174.7(7) no
C(14) C(15) C(17) C(20) . . . . -63.2(9) no
C(15) C(17) C(12) C(18) . . . . 178.8(8) no
C(16) C(11) Sn(1) C(21) . . . . -32.4(6) no
C(16) C(11) Sn(1) C(27) . . . . -149.8(5) no
C(16) C(11) C(12) C(17) . . . . -36.7(8) no
C(16) C(11) C(12) C(18) . . . . -163.2(7) no
C(16) C(15) C(17) C(19) . . . . 63.9(9) no
C(16) C(15) C(17) C(20) . . . . -174.0(7) no
C(18) C(12) C(17) C(19) . . . . 61(1) no
C(18) C(12) C(17) C(20) . . . . -64(1) no
C(21) C(22) C(23) C(24) . . . . 0(1) no
C(21) C(26) C(25) C(24) . . . . 0(1) no
C(22) C(21) Sn(1) C(27) . . . . 18.0(7) no
C(22) C(21) C(26) C(25) . . . . 0(1) no
C(22) C(23) C(24) C(25) . . . . 0(1) no
C(23) C(22) C(21) C(26) . . . . 0(1) no
C(23) C(24) C(25) C(26) . . . . 0(1) no
C(26) C(21) Sn(1) C(27) . . . . -156.9(6) no

loop_
_cod_related_entry_id
_cod_related_entry_database
_cod_related_entry_code
1 ChemSpider 9298864
